data_7221737
loop_
_publ_author_name
'Jindo, Takumi'
'Kim, Byung-Soon'
'Sasaki, Naho'
'Shinohara, Yohei'
'Son, Young-A'
'Kim, Sung-Hoon'
'Matsumoto, Shinya'

_publ_section_title
;
 The effect of terminal dimethyl and diethyl substituents on the
 J-aggregate-like molecular arrangement of bisazomethine dye molecules
;
_journal_issue 37
_journal_name_full CrystEngComm
_journal_page_first 7213
_journal_paper_doi 10.1039/C5CE00845J
_journal_volume 17
_journal_year 2015
_chemical_formula_moiety 'C30 H38 N6 O2'
_chemical_formula_sum 'C30 H38 N6 O2'
_chemical_formula_weight 514.67
_space_group_IT_number 2
_symmetry_cell_setting triclinic
_symmetry_Int_Tables_number 2
_symmetry_space_group_name_Hall '-P 1'
_symmetry_space_group_name_H-M 'P -1'
_atom_sites_solution_hydrogens geom
_atom_sites_solution_primary direct
_atom_sites_solution_secondary difmap
_audit_update_record
;
2015-07-13 deposited with the CCDC.
2015-08-06 downloaded from the CCDC.
;
_cell_angle_alpha 115.2669(12)
_cell_angle_beta 98.1638(14)
_cell_angle_gamma 102.7069(14)
_cell_formula_units_Z 1
_cell_length_a 8.5720(3)
_cell_length_b 9.4914(3)
_cell_length_c 10.6283(3)
_cell_measurement_reflns_used 1957
_cell_measurement_temperature 296
_cell_measurement_theta_max 67.86
_cell_measurement_theta_min 4.78
_cell_volume 735.06(4)
_computing_cell_refinement 'RAPID AUTO'
_computing_data_collection 'RAPID AUTO (Rigaku, ????)'
_computing_data_reduction 'RAPID AUTO'
_computing_molecular_graphics 'CrystalStructure 4.0'
_computing_publication_material 'CrystalStructure 4.0 (Rigaku, 2010)'
_computing_structure_refinement 'SHELXL97 (Sheldrick, 2008)'
_computing_structure_solution 'SIR2004 (Burla, et al., 2005)'
_diffrn_ambient_temperature 296
_diffrn_detector_area_resol_mean 10.000
_diffrn_measured_fraction_theta_full 0.935
_diffrn_measured_fraction_theta_max 0.935
_diffrn_measurement_device_type 'Rigaku R-AXIS RAPID'
_diffrn_measurement_method \w
_diffrn_radiation_type 'Cu K\a'
_diffrn_radiation_wavelength 1.54187
_diffrn_reflns_av_R_equivalents 0.0328
_diffrn_reflns_limit_h_max 8
_diffrn_reflns_limit_h_min -9
_diffrn_reflns_limit_k_max 11
_diffrn_reflns_limit_k_min -11
_diffrn_reflns_limit_l_max 12
_diffrn_reflns_limit_l_min -12
_diffrn_reflns_number 7020
_diffrn_reflns_theta_full 68.16
_diffrn_reflns_theta_max 68.16
_diffrn_standards_number 0
_exptl_absorpt_coefficient_mu 0.595
_exptl_absorpt_correction_T_max 0.965
_exptl_absorpt_correction_T_min 0.840
_exptl_absorpt_correction_type multi-scan
_exptl_absorpt_process_details
;
    Higashi, T. (1995). Program for Absorption Correction.
    Rigaku Corporation, Tokyo, Japan.
;
_exptl_crystal_colour purple
_exptl_crystal_density_diffrn 1.163
_exptl_crystal_density_method 'not measured'
_exptl_crystal_description needle
_exptl_crystal_F_000 276.00
_exptl_crystal_size_max 0.100
_exptl_crystal_size_mid 0.080
_exptl_crystal_size_min 0.060
_refine_diff_density_max 0.360
_refine_diff_density_min -0.210
_refine_ls_extinction_method none
_refine_ls_goodness_of_fit_ref 1.134
_refine_ls_hydrogen_treatment constr
_refine_ls_number_parameters 172
_refine_ls_number_reflns 2516
_refine_ls_number_restraints 0
_refine_ls_R_factor_gt 0.0619
_refine_ls_shift/su_max 0.000
_refine_ls_structure_factor_coef Fsqd
_refine_ls_weighting_details 'w = 1/[\s^2^(Fo^2^)+(0.1273P)^2^+0.1146P] where P=(Fo^2^+2Fc^2^)/3'
_refine_ls_weighting_scheme calc
_refine_ls_wR_factor_ref 0.2556
_reflns_number_gt 1221
_reflns_number_total 2516
_reflns_threshold_expression F^2^>2.0\s(F^2^)
_cod_data_source_file c5ce00845j2.cif
_cod_data_source_block BSK11-04
_cod_depositor_comments 'Adding full bibliography for 7221734--7221739.cif.'
_cod_database_code 7221737

loop_
_symmetry_equiv_pos_site_id
_symmetry_equiv_pos_as_xyz
1 +X,+Y,+Z
2 -X,-Y,-Z

loop_
_atom_site_label
_atom_site_type_symbol
_atom_site_fract_x
_atom_site_fract_y
_atom_site_fract_z
_atom_site_U_iso_or_equiv
_atom_site_adp_type
_atom_site_occupancy
_atom_site_symmetry_multiplicity
_atom_site_calc_flag
_atom_site_refinement_flags
O1 O 0.3618(3) 0.1789(3) 0.9619(3) 0.0773(8) Uani 1.0 2 d .
N1 N 0.9424(4) 0.3497(4) 1.1908(4) 0.0912(10) Uani 1.0 2 d .
N2 N 0.7764(3) 0.4284(3) 0.9195(3) 0.0591(7) Uani 1.0 2 d .
N3 N 0.0098(4) 0.2206(4) 0.5907(3) 0.0747(9) Uani 1.0 2 d .
C1 C 0.9422(4) 0.4013(4) 1.1125(4) 0.0674(9) Uani 1.0 2 d .
C2 C 0.9278(4) 0.4583(4) 1.0071(3) 0.0576(8) Uani 1.0 2 d .
C3 C 0.6410(4) 0.3533(4) 0.9350(4) 0.0589(8) Uani 1.0 2 d .
C4 C 0.4817(4) 0.3183(4) 0.8464(3) 0.0554(8) Uani 1.0 2 d .
C5 C 0.4608(4) 0.3716(4) 0.7429(4) 0.0651(9) Uani 1.0 2 d .
C6 C 0.3078(4) 0.3429(4) 0.6613(4) 0.0733(10) Uani 1.0 2 d .
C7 C 0.1623(4) 0.2539(4) 0.6747(4) 0.0617(9) Uani 1.0 2 d .
C8 C 0.1811(4) 0.1980(4) 0.7788(3) 0.0608(8) Uani 1.0 2 d .
C9 C 0.3370(4) 0.2301(4) 0.8614(3) 0.0572(8) Uani 1.0 2 d .
C10 C 0.2248(5) 0.1021(5) 0.9975(4) 0.0821(11) Uani 1.0 2 d .
C11 C 0.2971(5) 0.0584(6) 1.1084(5) 0.0961(13) Uani 1.0 2 d .
C12 C 0.4089(7) 0.2028(7) 1.2454(5) 0.1163(16) Uani 1.0 2 d .
C13 C 0.4980(6) 0.1580(7) 1.3454(5) 0.1282(18) Uani 1.0 2 d .
C14 C -0.0074(5) 0.2792(5) 0.4843(5) 0.0974(13) Uani 1.0 2 d .
C15 C -0.1394(5) 0.1369(5) 0.6084(4) 0.0803(11) Uani 1.0 2 d .
H1 H 0.6479 0.3211 1.0064 0.0707 Uiso 1.0 2 calc R
H2 H 0.5544 0.4285 0.7292 0.0781 Uiso 1.0 2 calc R
H3 H 0.2996 0.3831 0.5955 0.0880 Uiso 1.0 2 calc R
H4 H 0.0878 0.1394 0.7914 0.0730 Uiso 1.0 2 calc R
H5A H 0.1514 0.0043 0.9123 0.0985 Uiso 1.0 2 calc R
H6B H 0.1621 0.1766 1.0366 0.0985 Uiso 1.0 2 calc R
H7B H 0.2069 0.0004 1.1313 0.1153 Uiso 1.0 2 calc R
H8A H 0.3591 -0.0159 1.0667 0.1153 Uiso 1.0 2 calc R
H9A H 0.4897 0.2696 1.2215 0.1395 Uiso 1.0 2 calc R
H10B H 0.3433 0.2689 1.2944 0.1395 Uiso 1.0 2 calc R
H11A H 0.5684 0.0979 1.2998 0.1538 Uiso 1.0 2 calc R
H12C H 0.4191 0.0912 1.3692 0.1538 Uiso 1.0 2 calc R
H13B H 0.5644 0.2559 1.4319 0.1538 Uiso 1.0 2 calc R
H14A H 0.0733 0.3850 0.5215 0.1169 Uiso 1.0 2 calc R
H15C H -0.1169 0.2877 0.4649 0.1169 Uiso 1.0 2 calc R
H16B H 0.0099 0.2034 0.3967 0.1169 Uiso 1.0 2 calc R
H17C H -0.2334 0.1470 0.5560 0.0964 Uiso 1.0 2 calc R
H18B H -0.1361 0.1845 0.7090 0.0964 Uiso 1.0 2 calc R
H19A H -0.1487 0.0229 0.5721 0.0964 Uiso 1.0 2 calc R

loop_
_atom_site_aniso_label
_atom_site_aniso_U_11
_atom_site_aniso_U_22
_atom_site_aniso_U_33
_atom_site_aniso_U_12
_atom_site_aniso_U_13
_atom_site_aniso_U_23
O1 0.0506(13) 0.1065(18) 0.0930(16) 0.0144(12) 0.0137(11) 0.0699(15)
N1 0.087(3) 0.105(3) 0.096(3) 0.0235(18) 0.0207(18) 0.064(2)
N2 0.0459(15) 0.0625(15) 0.0633(15) 0.0117(12) 0.0122(12) 0.0282(13)
N3 0.0598(18) 0.0810(19) 0.0808(19) 0.0120(14) 0.0031(14) 0.0456(16)
C1 0.054(2) 0.070(2) 0.073(2) 0.0102(16) 0.0157(16) 0.0343(18)
C2 0.053(2) 0.0577(18) 0.0609(18) 0.0168(14) 0.0195(15) 0.0266(15)
C3 0.0556(19) 0.0558(17) 0.0618(18) 0.0156(14) 0.0169(14) 0.0253(14)
C4 0.0471(18) 0.0540(16) 0.0599(17) 0.0124(13) 0.0113(13) 0.0251(14)
C5 0.062(2) 0.0643(19) 0.0680(19) 0.0114(16) 0.0167(16) 0.0352(16)
C6 0.069(3) 0.073(2) 0.075(3) 0.0108(18) 0.0063(17) 0.0422(18)
C7 0.063(2) 0.0545(17) 0.0613(18) 0.0156(15) 0.0097(15) 0.0258(15)
C8 0.057(2) 0.0615(18) 0.0645(18) 0.0172(15) 0.0163(15) 0.0309(15)
C9 0.0526(19) 0.0584(17) 0.0561(17) 0.0143(14) 0.0094(13) 0.0263(14)
C10 0.058(3) 0.105(3) 0.097(3) 0.0132(19) 0.0156(18) 0.067(3)
C11 0.083(3) 0.114(4) 0.098(3) 0.007(3) 0.015(3) 0.070(3)
C12 0.121(4) 0.132(4) 0.093(3) 0.025(3) 0.016(3) 0.062(3)
C13 0.112(4) 0.174(5) 0.093(3) 0.046(4) 0.007(3) 0.065(4)
C14 0.088(3) 0.109(3) 0.100(3) 0.026(3) -0.003(3) 0.065(3)
C15 0.064(3) 0.087(3) 0.073(3) 0.0176(19) 0.0021(17) 0.0317(19)

loop_
_atom_type_symbol
_atom_type_description
_atom_type_scat_dispersion_real
_atom_type_scat_dispersion_imag
_atom_type_scat_source
C C 0.0181 0.0091
;
International Tables for Crystallography
(1992, Vol. C, Tables 4.2.6.8 and 6.1.1.4)
;
H H 0.0000 0.0000
;
International Tables for Crystallography
(1992, Vol. C, Table 6.1.1.4)
;
N N 0.0311 0.0180
;
International Tables for Crystallography
(1992, Vol. C, Tables 4.2.6.8 and 6.1.1.4)
;
O O 0.0492 0.0322
;
International Tables for Crystallography
(1992, Vol. C, Tables 4.2.6.8 and 6.1.1.4)
;

loop_
_geom_angle_atom_site_label_1
_geom_angle_atom_site_label_2
_geom_angle_atom_site_label_3
_geom_angle
_geom_angle_publ_flag
_geom_angle_site_symmetry_3
C9 O1 C10 120.8(3) yes .
C2 N2 C3 120.0(4) yes .
C7 N3 C14 120.4(4) yes .
C7 N3 C15 122.0(4) yes .
C14 N3 C15 117.5(4) yes .
N1 C1 C2 175.3(3) yes .
N2 C2 C1 122.0(3) yes .
N2 C2 C2 120.2(4) yes 2_767
C1 C2 C2 117.8(3) yes 2_767
N2 C3 C4 122.1(4) yes .
C3 C4 C5 122.1(3) yes .
C3 C4 C9 121.0(4) yes .
C5 C4 C9 116.9(3) yes .
C4 C5 C6 122.2(4) yes .
C5 C6 C7 121.4(4) yes .
N3 C7 C6 121.7(4) yes .
N3 C7 C8 121.1(4) yes .
C6 C7 C8 117.2(3) yes .
C7 C8 C9 120.4(4) yes .
O1 C9 C4 115.4(3) yes .
O1 C9 C8 122.8(3) yes .
C4 C9 C8 121.9(4) yes .
O1 C10 C11 106.5(3) yes .
C10 C11 C12 114.1(5) yes .
C11 C12 C13 113.8(5) yes .

loop_
_geom_bond_atom_site_label_1
_geom_bond_atom_site_label_2
_geom_bond_distance
_geom_bond_publ_flag
_geom_bond_site_symmetry_2
O1 C9 1.359(5) yes .
O1 C10 1.427(5) yes .
N1 C1 1.131(7) yes .
N2 C2 1.378(4) yes .
N2 C3 1.294(5) yes .
N3 C7 1.361(5) yes .
N3 C14 1.460(7) yes .
N3 C15 1.433(5) yes .
C1 C2 1.440(6) yes .
C2 C2 1.380(5) yes 2_767
C3 C4 1.425(5) yes .
C4 C5 1.399(6) yes .
C4 C9 1.406(5) yes .
C5 C6 1.366(5) yes .
C6 C7 1.407(5) yes .
C7 C8 1.422(6) yes .
C8 C9 1.382(5) yes .
C10 C11 1.507(8) yes .
C11 C12 1.496(5) yes .
C12 C13 1.480(10) yes .
